data_7226193
loop_
_publ_author_name
'Zhu, Zhuangli'
'Shao, Ersha'
'Xu, Shan'
'Sun, Huaming'
'Zhang, Guofang'
'Xie, Zunyuan'
'Zhang, Wei-Qiang'
'Gao, Ziwei'

_publ_section_title
;
 Sigma-spacer Regulated Thiophenyl Triazine Conjugates: Synthesis,
 Crystal, Electronic and Luminescent Properties
;
_journal_name_full 'RSC Adv.'
_journal_paper_doi 10.1039/C6RA13795D
_journal_year 2016
_chemical_formula_moiety 'C23 H16 N4 S2'
_chemical_formula_sum 'C23 H16 N4 S2'
_chemical_formula_weight 412.52
_space_group_crystal_system monoclinic
_space_group_IT_number 14
_space_group_name_Hall '-P 2yn'
_space_group_name_H-M_alt 'P 1 21/n 1'
_symmetry_space_group_name_Hall '-P 2yn'
_symmetry_space_group_name_H-M 'P 1 21/n 1'
_atom_sites_solution_hydrogens geom
_audit_creation_date 2015-10-07
_audit_creation_method
;
Olex2 1.2-beta
(compiled 2015.09.30 svn.r3233 for OlexSys, GUI svn.r5103)
;
_audit_update_record
;
2015-10-12 deposited with the CCDC.
2016-08-08 downloaded from the CCDC.
;
_cell_angle_alpha 90
_cell_angle_beta 103.800(2)
_cell_angle_gamma 90
_cell_formula_units_Z 4
_cell_length_a 11.0590(6)
_cell_length_b 9.0657(5)
_cell_length_c 20.5704(11)
_cell_measurement_reflns_used 9682
_cell_measurement_temperature 100(2)
_cell_measurement_theta_max 27.53
_cell_measurement_theta_min 2.47
_cell_volume 2002.81(19)
_computing_molecular_graphics 'Olex2 (Dolomanov et al., 2009)'
_computing_publication_material 'Olex2 (Dolomanov et al., 2009)'
_computing_structure_refinement 'ShelXL (Sheldrick, 2015)'
_computing_structure_solution 'ShelXT (Sheldrick, 2015)'
_diffrn_ambient_temperature 100.01
_diffrn_measured_fraction_theta_full 0.996
_diffrn_measured_fraction_theta_max 0.996
_diffrn_measurement_device_type 'CCD Area Detector'
_diffrn_measurement_method 'phi and omega scans'
_diffrn_radiation_monochromator graphite
_diffrn_radiation_type MoK\a
_diffrn_radiation_wavelength 0.71073
_diffrn_reflns_av_R_equivalents 0.0262
_diffrn_reflns_av_unetI/netI 0.0125
_diffrn_reflns_Laue_measured_fraction_full 0.996
_diffrn_reflns_Laue_measured_fraction_max 0.996
_diffrn_reflns_limit_h_max 14
_diffrn_reflns_limit_h_min -14
_diffrn_reflns_limit_k_max 11
_diffrn_reflns_limit_k_min -11
_diffrn_reflns_limit_l_max 26
_diffrn_reflns_limit_l_min -26
_diffrn_reflns_number 54220
_diffrn_reflns_point_group_measured_fraction_full 0.996
_diffrn_reflns_point_group_measured_fraction_max 0.996
_diffrn_reflns_theta_full 25.242
_diffrn_reflns_theta_max 27.559
_diffrn_reflns_theta_min 2.358
_exptl_absorpt_coefficient_mu 0.283
_exptl_absorpt_correction_type none
_exptl_crystal_colour colourless
_exptl_crystal_colour_primary colourless
_exptl_crystal_density_diffrn 1.368
_exptl_crystal_description block
_exptl_crystal_F_000 856
_exptl_crystal_size_max 0.5
_exptl_crystal_size_mid 0.5
_exptl_crystal_size_min 0.4
_refine_diff_density_max 0.336
_refine_diff_density_min -0.287
_refine_diff_density_rms 0.078
_refine_ls_extinction_method none
_refine_ls_goodness_of_fit_ref 1.094
_refine_ls_hydrogen_treatment constr
_refine_ls_matrix_type full
_refine_ls_number_parameters 300
_refine_ls_number_reflns 4622
_refine_ls_number_restraints 10
_refine_ls_restrained_S_all 1.096
_refine_ls_R_factor_all 0.0357
_refine_ls_R_factor_gt 0.0311
_refine_ls_shift/su_max 0.001
_refine_ls_shift/su_mean 0.000
_refine_ls_structure_factor_coef Fsqd
_refine_ls_weighting_details 'w=1/[\s^2^(Fo^2^)+(0.0475P)^2^+0.6746P] where P=(Fo^2^+2Fc^2^)/3'
_refine_ls_weighting_scheme calc
_refine_ls_wR_factor_gt 0.0860
_refine_ls_wR_factor_ref 0.0892
_reflns_Friedel_coverage 0.000
_reflns_number_gt 4174
_reflns_number_total 4622
_reflns_threshold_expression 'I > 2\s(I)'
_cod_data_source_file c6ra13795d2.cif
_cod_data_source_block w
_cod_database_code 7226193
_shelx_space_group_comment
;
The symmetry employed for this shelxl refinement is uniquely defined
by the following loop, which should always be used as a source of
symmetry information in preference to the above space-group names.
They are only intended as comments.
;
_olex2_refinement_description
;
1. Fixed Uiso
 At 1.2 times of:
  All C(H) groups, All C(H,H) groups
2. Restrained planarity
 S0AA, S0AB, C00F, C00R, C00S, C1, C1A
 with sigma of 0.1
3. Rigid bond restraints
 S0AA, S0AB, C00F, C1, C1A
 with sigma for 1-2 distances of 0.001 and sigma for 1-3 distances of 0.001
4. Others
 Sof(S0)=Sof(C0)=Sof(H0)=Sof(H00A)=Sof(H00D)=1-FVAR(1)
 Sof(S002)=Sof(H00Q)=Sof(H00T)=Sof(C003)=Sof(H003)=FVAR(1)
 Sof(S0AB)=Sof(H00B)=Sof(H00C)=Sof(C1A)=Sof(H1A)=1-FVAR(2)
 Sof(S0AA)=Sof(H00R)=Sof(H00S)=Sof(C1)=Sof(H1)=FVAR(2)
5.a Aromatic/amide H refined with riding coordinates:
 C0(H0), C00E(H00E), C00H(H00H), C00I(H00I), C00J(H00J), C00K(H00K),
 C00L(H00L), C00M(H00M), C00N(H00N), C00O(H00O), C00P(H00P), C00Q(H00Q),
 C00Q(H00A), C00R(H00R), C00R(H00B), C00S(H00S), C00S(H00C), C00T(H00T),
 C00T(H00D), C1(H1), C1A(H1A), C003(H003)
;
_shelx_shelxl_version_number 2014/7
_olex2_submission_special_instructions 'No special instructions were received'

loop_
_space_group_symop_operation_xyz
'x, y, z'
'-x+1/2, y+1/2, -z+1/2'
'-x, -y, -z'
'x-1/2, -y-1/2, z-1/2'

loop_
_atom_site_label
_atom_site_type_symbol
_atom_site_fract_x
_atom_site_fract_y
_atom_site_fract_z
_atom_site_U_iso_or_equiv
_atom_site_adp_type
_atom_site_occupancy
_atom_site_site_symmetry_order
_atom_site_calc_flag
_atom_site_refinement_flags_posn
_atom_site_refinement_flags_adp
_atom_site_refinement_flags_occupancy
_atom_site_disorder_assembly
_atom_site_disorder_group
S0 S 0.76390(18) 0.2477(2) 0.16139(9) 0.0220(3) Uani 0.485(2) 1 d . . P A 2
S0AA S 0.52281(7) 0.39616(8) 0.43289(3) 0.01712(13) Uani 0.822(2) 1 d . U P B 1
S0AB S 0.6804(5) 0.1870(5) 0.3866(3) 0.0221(7) Uani 0.178(2) 1 d . U P B 2
S002 S 0.57647(18) 0.4218(2) 0.06915(8) 0.0212(3) Uani 0.515(2) 1 d . . P A 1
N004 N 0.53217(9) 0.55260(10) 0.19033(5) 0.01655(19) Uani 1 1 d . . . . .
N005 N 0.50371(8) 0.53616(10) 0.30172(5) 0.01638(19) Uani 1 1 d . . . . .
N006 N 0.62621(9) 0.35540(11) 0.26165(5) 0.0180(2) Uani 1 1 d . . . . .
N008 N 0.43228(9) 0.73778(10) 0.23376(5) 0.01616(19) Uani 1 1 d . . . . .
C0 C 0.6015(7) 0.3939(9) 0.0789(4) 0.035(2) Uani 0.485(2) 1 d . . P A 2
H0 H 0.5348 0.4590 0.0606 0.042 Uiso 0.485(2) 1 calc R . P A 2
C00A C 0.49028(10) 0.60463(12) 0.24220(5) 0.0155(2) Uani 1 1 d . . . . .
C00B C 0.59857(10) 0.42875(12) 0.20327(6) 0.0163(2) Uani 1 1 d . . . . .
C00C C 0.37565(10) 0.80163(12) 0.28349(5) 0.0158(2) Uani 1 1 d . . . . .
C00D C 0.43020(10) 0.82742(12) 0.17568(5) 0.0161(2) Uani 1 1 d . . . . .
C00E C 0.27074(11) 0.73832(13) 0.29757(6) 0.0204(2) Uani 1 1 d . . . . .
H00E H 0.2400 0.6467 0.2780 0.024 Uiso 1 1 calc R . . . .
C00F C 0.59264(10) 0.33578(12) 0.37182(5) 0.0175(2) Uani 1 1 d . U . . .
C00G C 0.64400(10) 0.36797(12) 0.14770(6) 0.0176(2) Uani 1 1 d . . . . .
C00H C 0.31630(11) 0.87923(13) 0.13884(6) 0.0193(2) Uani 1 1 d . . . . .
H00H H 0.2414 0.8508 0.1503 0.023 Uiso 1 1 calc R . . . .
C00I C 0.21091(11) 0.81051(14) 0.34073(6) 0.0239(3) Uani 1 1 d . . . . .
H00I H 0.1388 0.7681 0.3506 0.029 Uiso 1 1 calc R . . . .
C00J C 0.42294(11) 0.93380(13) 0.31311(6) 0.0211(2) Uani 1 1 d . . . . .
H00J H 0.4958 0.9755 0.3038 0.025 Uiso 1 1 calc R . . . .
C00K C 0.25602(12) 0.94410(14) 0.36944(6) 0.0242(3) Uani 1 1 d . . . . .
H00K H 0.2136 0.9941 0.3980 0.029 Uiso 1 1 calc R . . . .
C00L C 0.54001(11) 0.86812(14) 0.15906(6) 0.0221(2) Uani 1 1 d . . . . .
H00L H 0.6178 0.8331 0.1847 0.027 Uiso 1 1 calc R . . . .
C00M C 0.31285(12) 0.97303(13) 0.08497(6) 0.0241(3) Uani 1 1 d . . . . .
H00M H 0.2352 1.0093 0.0597 0.029 Uiso 1 1 calc R . . . .
C00N C 0.53502(12) 0.96040(14) 0.10471(6) 0.0262(3) Uani 1 1 d . . . . .
H00N H 0.6098 0.9872 0.0926 0.031 Uiso 1 1 calc R . . . .
C00O C 0.42202(13) 1.01391(13) 0.06787(6) 0.0256(3) Uani 1 1 d . . . . .
H00O H 0.4194 1.0783 0.0311 0.031 Uiso 1 1 calc R . . . .
C00P C 0.36269(12) 1.00463(14) 0.35646(6) 0.0247(3) Uani 1 1 d . . . . .
H00P H 0.3948 1.0947 0.3772 0.030 Uiso 1 1 calc R . . . .
C00Q C 0.66872(13) 0.31235(14) 0.03813(6) 0.0272(3) Uani 1 1 d . . . . .
H00Q H 0.6599 0.3044 -0.0088 0.033 Uiso 0.515(2) 1 calc R . P A 1
H00A H 0.6539 0.3133 -0.0093 0.033 Uiso 0.485(2) 1 calc R . P A 2
C00R C 0.58644(12) 0.25812(14) 0.48480(6) 0.0251(3) Uani 1 1 d . . . . .
H00R H 0.5724 0.2457 0.5283 0.030 Uiso 0.822(2) 1 calc R . P B 1
H00B H 0.5670 0.2560 0.5273 0.030 Uiso 0.178(2) 1 calc R . P B 2
C00S C 0.65961(13) 0.16642(14) 0.45863(7) 0.0294(3) Uani 1 1 d . . . . .
H00S H 0.7026 0.0833 0.4811 0.035 Uiso 0.822(2) 1 calc R . P B 1
H00C H 0.6998 0.0866 0.4851 0.035 Uiso 0.178(2) 1 calc R . P B 2
C00T C 0.75671(13) 0.23474(14) 0.08136(7) 0.0296(3) Uani 1 1 d . . . . .
H00T H 0.8178 0.1717 0.0706 0.036 Uiso 0.515(2) 1 calc R . P A 1
H00D H 0.8134 0.1737 0.0656 0.036 Uiso 0.485(2) 1 calc R . P A 2
C1 C 0.6631(5) 0.2123(5) 0.3924(3) 0.0271(7) Uani 0.822(2) 1 d . U P B 1
H1 H 0.7093 0.1625 0.3656 0.033 Uiso 0.822(2) 1 calc R . P B 1
C1A C 0.5413(18) 0.3728(19) 0.4227(8) 0.032(3) Uani 0.178(2) 1 d . U P B 2
H1A H 0.4868 0.4539 0.4225 0.038 Uiso 0.178(2) 1 calc R . P B 2
C003 C 0.7391(7) 0.2674(10) 0.1481(4) 0.039(2) Uani 0.515(2) 1 d . . P A 1
H003 H 0.7878 0.2241 0.1878 0.046 Uiso 0.515(2) 1 calc R . P A 1
C009 C 0.57265(10) 0.41372(12) 0.30791(5) 0.0161(2) Uani 1 1 d . . . . .

loop_
_atom_site_aniso_label
_atom_site_aniso_U_11
_atom_site_aniso_U_22
_atom_site_aniso_U_33
_atom_site_aniso_U_23
_atom_site_aniso_U_13
_atom_site_aniso_U_12
S0 0.0197(5) 0.0243(5) 0.0221(7) -0.0066(5) 0.0054(5) 0.0049(4)
S0AA 0.0209(3) 0.0166(3) 0.0132(2) -0.00044(18) 0.00286(16) 0.00186(16)
S0AB 0.0264(17) 0.0204(14) 0.0182(13) 0.0041(11) 0.0023(10) 0.0065(8)
S002 0.0283(7) 0.0221(6) 0.0151(4) -0.0014(4) 0.0088(4) 0.0024(5)
N004 0.0164(4) 0.0164(4) 0.0167(4) -0.0011(4) 0.0035(3) 0.0005(3)
N005 0.0171(4) 0.0152(4) 0.0164(4) -0.0001(4) 0.0030(3) -0.0001(3)
N006 0.0167(4) 0.0179(5) 0.0185(5) -0.0008(4) 0.0022(4) 0.0019(4)
N008 0.0193(4) 0.0152(4) 0.0151(4) 0.0018(3) 0.0063(4) 0.0026(3)
C0 0.030(3) 0.027(3) 0.048(4) 0.000(2) 0.011(3) 0.004(2)
C00A 0.0135(5) 0.0157(5) 0.0167(5) -0.0011(4) 0.0022(4) -0.0011(4)
C00B 0.0131(5) 0.0166(5) 0.0186(5) -0.0027(4) 0.0024(4) -0.0014(4)
C00C 0.0180(5) 0.0159(5) 0.0133(5) 0.0025(4) 0.0037(4) 0.0048(4)
C00D 0.0225(5) 0.0128(5) 0.0139(5) -0.0006(4) 0.0062(4) 0.0003(4)
C00E 0.0218(6) 0.0184(5) 0.0216(5) 0.0031(4) 0.0065(4) 0.0017(4)
C00F 0.0180(5) 0.0167(5) 0.0165(5) -0.0017(4) 0.0016(4) -0.0007(4)
C00G 0.0164(5) 0.0166(5) 0.0199(5) -0.0021(4) 0.0048(4) -0.0005(4)
C00H 0.0217(6) 0.0184(5) 0.0190(5) 0.0007(4) 0.0070(4) 0.0026(4)
C00I 0.0225(6) 0.0280(6) 0.0240(6) 0.0090(5) 0.0107(5) 0.0065(5)
C00J 0.0210(6) 0.0200(6) 0.0221(6) -0.0013(4) 0.0048(4) 0.0010(4)
C00K 0.0290(6) 0.0291(6) 0.0152(5) 0.0033(5) 0.0068(5) 0.0143(5)
C00L 0.0209(6) 0.0259(6) 0.0199(6) -0.0013(5) 0.0057(4) -0.0024(5)
C00M 0.0326(6) 0.0211(6) 0.0188(5) 0.0023(5) 0.0064(5) 0.0083(5)
C00N 0.0319(7) 0.0273(6) 0.0227(6) -0.0017(5) 0.0130(5) -0.0091(5)
C00O 0.0449(8) 0.0176(6) 0.0169(5) 0.0019(4) 0.0125(5) -0.0005(5)
C00P 0.0299(6) 0.0222(6) 0.0205(6) -0.0038(5) 0.0030(5) 0.0055(5)
C00Q 0.0395(7) 0.0212(6) 0.0248(6) -0.0020(5) 0.0156(5) -0.0032(5)
C00R 0.0311(6) 0.0240(6) 0.0188(6) 0.0005(5) 0.0031(5) -0.0020(5)
C00S 0.0344(7) 0.0237(6) 0.0261(6) 0.0046(5) -0.0006(5) 0.0072(5)
C00T 0.0310(7) 0.0218(6) 0.0400(8) -0.0043(5) 0.0160(6) 0.0004(5)
C1 0.0279(16) 0.0274(15) 0.0260(14) -0.0012(10) 0.0063(9) 0.0087(9)
C1A 0.036(7) 0.030(6) 0.033(5) -0.013(4) 0.015(4) -0.001(3)
C003 0.048(5) 0.038(3) 0.027(3) 0.000(2) 0.003(2) -0.008(3)
C009 0.0137(5) 0.0155(5) 0.0175(5) -0.0014(4) 0.0005(4) -0.0017(4)

loop_
_atom_type_symbol
_atom_type_description
_atom_type_scat_dispersion_real
_atom_type_scat_dispersion_imag
_atom_type_scat_source
C C 0.0033 0.0016 'International Tables Vol C Tables 4.2.6.8 and 6.1.1.4'
H H 0.0000 0.0000 'International Tables Vol C Tables 4.2.6.8 and 6.1.1.4'
N N 0.0061 0.0033 'International Tables Vol C Tables 4.2.6.8 and 6.1.1.4'
S S 0.1246 0.1234 'International Tables Vol C Tables 4.2.6.8 and 6.1.1.4'

loop_
_geom_angle_atom_site_label_1
_geom_angle_atom_site_label_2
_geom_angle_atom_site_label_3
_geom_angle
C00T S0 C00G 91.78(12)
C00R S0AA C00F 91.96(6)
C00S S0AB C00F 93.4(2)
C00Q S002 C00G 91.34(11)
C00B N004 C00A 114.47(9)
C009 N005 C00A 113.94(9)
C00B N006 C009 113.20(9)
C00A N008 C00C 122.53(9)
C00A N008 C00D 121.39(9)
C00D N008 C00C 115.99(8)
C00G C0 H0 123.1
C00G C0 C00Q 113.9(4)
C00Q C0 H0 123.1
N004 C00A N005 125.04(10)
N004 C00A N008 116.83(10)
N005 C00A N008 118.12(10)
N004 C00B N006 126.35(10)
N004 C00B C00G 115.91(10)
N006 C00B C00G 117.73(10)
C00E C00C N008 120.59(10)
C00E C00C C00J 120.82(10)
C00J C00C N008 118.41(10)
C00H C00D N008 118.47(10)
C00L C00D N008 120.84(10)
C00L C00D C00H 120.60(10)
C00C C00E H00E 120.4
C00C C00E C00I 119.21(11)
C00I C00E H00E 120.4
C1 C00F S0AA 110.9(2)
C1 C00F C009 128.7(2)
C1A C00F S0AB 113.6(7)
C1A C00F C009 125.3(7)
C009 C00F S0AA 120.45(9)
C009 C00F S0AB 121.16(19)
C0 C00G S0 109.8(3)
C0 C00G C00B 129.2(3)
C00B C00G S0 121.06(10)
C00B C00G S002 119.02(10)
C003 C00G S002 110.9(3)
C003 C00G C00B 130.1(3)
C00D C00H H00H 120.3
C00D C00H C00M 119.41(11)
C00M C00H H00H 120.3
C00E C00I H00I 119.8
C00K C00I C00E 120.34(11)
C00K C00I H00I 119.8
C00C C00J H00J 120.3
C00C C00J C00P 119.46(11)
C00P C00J H00J 120.3
C00I C00K H00K 120.0
C00P C00K C00I 120.05(11)
C00P C00K H00K 120.0
C00D C00L H00L 120.3
C00N C00L C00D 119.35(11)
C00N C00L H00L 120.3
C00H C00M H00M 119.8
C00O C00M C00H 120.39(12)
C00O C00M H00M 119.8
C00L C00N H00N 119.7
C00O C00N C00L 120.62(11)
C00O C00N H00N 119.7
C00M C00O H00O 120.2
C00N C00O C00M 119.62(11)
C00N C00O H00O 120.2
C00J C00P H00P 120.0
C00K C00P C00J 120.09(11)
C00K C00P H00P 120.0
S002 C00Q H00Q 120.9
C0 C00Q H00A 127.1
C00T C00Q S002 118.17(12)
C00T C00Q C0 105.9(3)
C00T C00Q H00Q 120.9
C00T C00Q H00A 127.1
S0AA C00R H00R 123.2
C00S C00R S0AA 113.68(10)
C00S C00R H00R 123.2
C00S C00R H00B 129.8
C00S C00R C1A 100.4(5)
C1A C00R H00B 129.8
S0AB C00S H00C 118.7
C00R C00S S0AB 122.60(15)
C00R C00S H00S 124.7
C00R C00S H00C 118.7
C00R C00S C1 110.65(15)
C1 C00S H00S 124.7
S0 C00T H00D 120.6
C00Q C00T S0 118.74(12)
C00Q C00T H00T 127.0
C00Q C00T H00D 120.6
C00Q C00T C003 106.0(3)
C003 C00T H00T 127.0
C00F C1 C00S 112.9(3)
C00F C1 H1 123.6
C00S C1 H1 123.6
C00F C1A C00R 110.1(10)
C00F C1A H1A 125.0
C00R C1A H1A 125.0
C00G C003 C00T 113.5(5)
C00G C003 H003 123.3
C00T C003 H003 123.3
N005 C009 N006 126.71(10)
N005 C009 C00F 116.61(10)
N006 C009 C00F 116.68(10)

loop_
_geom_bond_atom_site_label_1
_geom_bond_atom_site_label_2
_geom_bond_distance
S0 C00G 1.687(2)
S0 C00T 1.633(2)
S0AA C00F 1.7138(12)
S0AA C00R 1.6861(13)
S0AB C00F 1.647(3)
S0AB C00S 1.565(5)
S002 C00G 1.683(2)
S002 C00Q 1.656(2)
N004 C00A 1.3458(14)
N004 C00B 1.3332(14)
N005 C00A 1.3489(14)
N005 C009 1.3354(14)
N006 C00B 1.3425(15)
N006 C009 1.3434(15)
N008 C00A 1.3586(14)
N008 C00C 1.4421(14)
N008 C00D 1.4405(14)
C0 H0 0.9500
C0 C00G 1.400(8)
C0 C00Q 1.449(8)
C00B C00G 1.4618(15)
C00C C00E 1.3855(16)
C00C C00J 1.3886(16)
C00D C00H 1.3879(16)
C00D C00L 1.3878(16)
C00E H00E 0.9500
C00E C00I 1.3908(17)
C00F C1 1.372(4)
C00F C1A 1.347(13)
C00F C009 1.4621(15)
C00G C003 1.390(8)
C00H H00H 0.9500
C00H C00M 1.3901(16)
C00I H00I 0.9500
C00I C00K 1.3870(19)
C00J H00J 0.9500
C00J C00P 1.3911(16)
C00K H00K 0.9500
C00K C00P 1.3836(19)
C00L H00L 0.9500
C00L C00N 1.3868(17)
C00M H00M 0.9500
C00M C00O 1.3861(18)
C00N H00N 0.9500
C00N C00O 1.3855(19)
C00O H00O 0.9500
C00P H00P 0.9500
C00Q H00Q 0.9500
C00Q H00A 0.9500
C00Q C00T 1.349(2)
C00R H00R 0.9500
C00R H00B 0.9500
C00R C00S 1.3577(19)
C00R C1A 1.630(16)
C00S H00S 0.9500
C00S H00C 0.9500
C00S C1 1.433(5)
C00T H00T 0.9500
C00T H00D 0.9500
C00T C003 1.461(8)
C1 H1 0.9500
C1A H1A 0.9500
C003 H003 0.9500

loop_
_geom_torsion_atom_site_label_1
_geom_torsion_atom_site_label_2
_geom_torsion_atom_site_label_3
_geom_torsion_atom_site_label_4
_geom_torsion
S0AA C00F C1 C00S 0.2(5)
S0AA C00F C009 N005 3.36(14)
S0AA C00F C009 N006 -177.09(9)
S0AA C00R C00S C1 -0.1(3)
S0AB C00F C1A C00R 1.5(15)
S0AB C00F C009 N005 -177.7(3)
S0AB C00F C009 N006 1.9(3)
S002 C00G C003 C00T 0.3(7)
S002 C00Q C00T C003 3.0(4)
N004 C00B C00G S0 160.28(12)
N004 C00B C00G S002 -18.69(15)
N004 C00B C00G C0 -20.0(5)
N004 C00B C00G C003 161.2(5)
N006 C00B C00G S0 -20.21(16)
N006 C00B C00G S002 160.82(11)
N006 C00B C00G C0 159.6(5)
N006 C00B C00G C003 -19.2(5)
N008 C00C C00E C00I -173.53(10)
N008 C00C C00J C00P 173.96(10)
N008 C00D C00H C00M 176.22(10)
N008 C00D C00L C00N -176.87(11)
C0 C00Q C00T S0 1.0(4)
C00A N004 C00B N006 -0.33(16)
C00A N004 C00B C00G 179.13(9)
C00A N005 C009 N006 -0.59(16)
C00A N005 C009 C00F 178.91(9)
C00A N008 C00C C00E -67.73(14)
C00A N008 C00C C00J 117.11(12)
C00A N008 C00D C00H 127.96(11)
C00A N008 C00D C00L -55.66(15)
C00B N004 C00A N005 -4.73(16)
C00B N004 C00A N008 173.93(9)
C00B N006 C009 N005 -3.65(16)
C00B N006 C009 C00F 176.85(9)
C00B C00G C003 C00T -179.6(3)
C00C N008 C00A N004 175.72(10)
C00C N008 C00A N005 -5.52(15)
C00C N008 C00D C00H -55.42(13)
C00C N008 C00D C00L 120.96(12)
C00C C00E C00I C00K -0.16(18)
C00C C00J C00P C00K -0.49(18)
C00D N008 C00A N004 -7.88(15)
C00D N008 C00A N005 170.88(10)
C00D N008 C00C C00E 115.69(11)
C00D N008 C00C C00J -59.47(13)
C00D C00H C00M C00O 0.36(18)
C00D C00L C00N C00O 1.13(19)
C00E C00C C00J C00P -1.19(17)
C00E C00I C00K C00P -1.51(18)
C00F S0AA C00R C00S 0.18(12)
C00F S0AB C00S C00R 1.0(4)
C00G S0 C00T C00Q -0.72(17)
C00G S002 C00Q C00T -2.54(15)
C00G C0 C00Q C00T -0.9(7)
C00H C00D C00L C00N -0.57(17)
C00H C00M C00O C00N 0.19(18)
C00I C00K C00P C00J 1.83(18)
C00J C00C C00E C00I 1.51(17)
C00L C00D C00H C00M -0.17(17)
C00L C00N C00O C00M -0.94(19)
C00Q S002 C00G C00B -178.92(10)
C00Q S002 C00G C003 1.1(4)
C00Q C0 C00G S0 0.5(7)
C00Q C0 C00G C00B -179.3(3)
C00Q C00T C003 C00G -1.9(7)
C00R S0AA C00F C1 -0.2(3)
C00R S0AA C00F C009 179.49(10)
C00R C00S C1 C00F -0.1(5)
C00S S0AB C00F C1A -1.4(10)
C00S S0AB C00F C009 -179.84(16)
C00S C00R C1A C00F -0.7(13)
C00T S0 C00G C0 0.1(4)
C00T S0 C00G C00B 179.91(10)
C1 C00F C009 N005 -177.0(4)
C1 C00F C009 N006 2.6(4)
C1A C00F C009 N005 4.1(11)
C1A C00F C009 N006 -176.3(11)
C1A C00R C00S S0AB -0.3(8)
C009 N005 C00A N004 5.13(15)
C009 N005 C00A N008 -173.52(9)
C009 N006 C00B N004 4.15(16)
C009 N006 C00B C00G -175.31(9)
C009 C00F C1 C00S -179.5(2)
C009 C00F C1A C00R 179.8(5)
